data_4318370
loop_
_publ_author_name
'Koji Abe'
'Kanako Matsufuji'
'Masaaki Ohba'
'Hisashi \=Okawa'

_publ_contact_author_address
;
Dept. of Chem., Fac. of Sci., Kyushu Univ., Hakozaki 6-10-1, Higashi-ku,
Fukuoka 812-8581, JAPAN
;
_publ_contact_author_email ' okawascc@mbox.nc.kyushu-u.ac.jp '
_publ_contact_author_fax ' +81-92-642-2598 '
_publ_contact_author_name ' Hisashi Okawa'
_publ_contact_author_phone ' +81-92-642-2596 '
_publ_section_title
;
 Site Specificity of Metal Ions in Heterodinuclear Complexes Derived from
 an "End-Off" Compartmental Ligand
;
_journal_name_full 'Inorganic Chemistry'
_journal_page_first 4461
_journal_page_last 4467
_journal_paper_doi 10.1021/ic020002f
_journal_volume 41
_journal_year 2002
_chemical_formula_sum 'C30.5 H37 Cu N7 Ni O3.5 S2'
_chemical_formula_weight 744.04
_space_group_IT_number 14
_symmetry_cell_setting monoclinic
_symmetry_Int_Tables_number 14
_symmetry_space_group_name_Hall '-P 2ybc'
_symmetry_space_group_name_H-M 'P 1 21/c 1'
_cell_angle_alpha 90
_cell_angle_beta 100.69(1)
_cell_angle_gamma 90
_cell_formula_units_Z 4
_cell_length_a 14.566(3)
_cell_length_b 15.193(2)
_cell_length_c 16.895(2)
_cell_measurement_reflns_used 25
_cell_measurement_temperature 296.2
_cell_measurement_theta_max 15.0
_cell_measurement_theta_min 14.9
_cell_volume 3674.0(10)
_computing_cell_refinement 'MSC/AFC Diffractometer Control'
_computing_data_collection 'MSC/AFC Diffractometer Control'
_computing_data_reduction 'teXsan Ver. 1.11'
_computing_publication_material 'teXsan Ver. 1.11'
_computing_structure_refinement 'teXsan Ver. 1.10'
_computing_structure_solution 'DIRDIF94 (PATTY)'
_diffrn_measured_fraction_theta_full 0.9993
_diffrn_measured_fraction_theta_max 0.9993
_diffrn_measurement_device_type 'Rigaku AFC7R'
_diffrn_measurement_method \w-2\q
_diffrn_radiation_type 'Mo K\a'
_diffrn_radiation_wavelength 0.7107
_diffrn_reflns_av_R_equivalents 0.020
_diffrn_reflns_limit_h_max 18
_diffrn_reflns_limit_h_min -18
_diffrn_reflns_limit_k_max 19
_diffrn_reflns_limit_k_min 0
_diffrn_reflns_limit_l_max 0
_diffrn_reflns_limit_l_min -21
_diffrn_reflns_number 8730
_diffrn_reflns_theta_full 27.51
_diffrn_reflns_theta_max 27.51
_diffrn_standards_decay_% 1.29
_diffrn_standards_interval_count 150
_diffrn_standards_number 3
_exptl_absorpt_coefficient_mu 1.245
_exptl_absorpt_correction_T_max 0.999
_exptl_absorpt_correction_T_min 0.702
_exptl_absorpt_correction_type psi-scan
_exptl_absorpt_process_details '(North, Phillips & Mathews, 1968)'
_exptl_crystal_colour green
_exptl_crystal_density_diffrn 1.345
_exptl_crystal_density_method 'not measured'
_exptl_crystal_description prismatic
_exptl_crystal_size_max 0.450
_exptl_crystal_size_mid 0.250
_exptl_crystal_size_min 0.200
_refine_diff_density_max 0.55
_refine_diff_density_min -0.44
_refine_ls_extinction_coef 0.0005(8)
_refine_ls_extinction_method 'Zachariasen(1967) type 2 Gaussian isotropic'
_refine_ls_goodness_of_fit_ref 1.183
_refine_ls_hydrogen_treatment noref
_refine_ls_number_parameters 425
_refine_ls_number_reflns 5529
_refine_ls_R_factor_gt 0.0439
_refine_ls_shift/su_max 0.0844
_refine_ls_structure_factor_coef F
_refine_ls_weighting_details 'w = 1/[\s^2^(Fo) + 0.00226|Fo|^2^]'
_refine_ls_weighting_scheme calc
_refine_ls_wR_factor_ref 0.0707
_reflns_number_gt 5529
_reflns_number_total 8438
_reflns_threshold_expression F^2^>3.0\s(F^2^)
_cod_data_source_file ic020002f_7.cif
_cod_data_source_block '[CuNiL(AcO)(NCS)2]2-PrOH(8')'
_cod_original_cell_volume 3674.2(9)
_cod_original_formula_sum 'C30.50 H37 Cu N7 O3.50 Ni S2 '
_cod_database_code 4318370

loop_
_symmetry_equiv_pos_as_xyz
x,y,z
-x,1/2+y,1/2-z
-x,-y,-z
x,1/2-y,1/2+z

loop_
_atom_site_label
_atom_site_type_symbol
_atom_site_fract_x
_atom_site_fract_y
_atom_site_fract_z
_atom_site_U_iso_or_equiv
_atom_site_adp_type
_atom_site_occupancy
_atom_site_calc_flag
_atom_site_refinement_flags
_atom_site_disorder_assembly
_atom_site_disorder_group
Cu(1) Cu 0.13871(3) 0.25919(3) 0.44465(3) 0.0448(1) Uani 1.00 d . . .
Ni(1) Ni 0.23791(3) 0.08427(3) 0.36718(3) 0.0386(1) Uani 1.00 d . . .
S(1) S -0.17068(9) 0.31913(8) 0.52184(9) 0.0728(4) Uani 1.00 d . . .
S(2) S 0.4308(2) 0.3153(2) 0.3031(1) 0.1325(9) Uani 1.00 d . . .
O(1) O 0.1595(2) 0.1337(2) 0.4484(1) 0.0431(7) Uani 1.00 d . . .
O(2) O 0.1007(2) 0.2604(2) 0.3278(2) 0.0611(9) Uani 1.00 d . . .
O(3) O 0.1320(2) 0.1287(2) 0.2788(1) 0.0481(7) Uani 1.00 d . . .
O(4) O 0.4587(6) 0.1958(7) 0.1371(7) 0.124(4) Uani 0.50 d P . .
N(1) N 0.2013(2) 0.2679(2) 0.5582(2) 0.0492(9) Uani 1.00 d . . .
N(2) N 0.1528(3) 0.3946(2) 0.4455(2) 0.056(1) Uani 1.00 d . . .
N(3) N 0.1756(2) -0.0402(2) 0.3750(2) 0.0457(8) Uani 1.00 d . . .
N(4) N 0.2849(2) 0.0121(2) 0.2755(2) 0.0468(9) Uani 1.00 d . . .
N(5) N 0.3332(2) 0.0318(2) 0.4636(2) 0.0470(9) Uani 1.00 d . . .
N(6) N -0.0072(3) 0.2646(3) 0.4740(3) 0.074(1) Uani 1.00 d . . .
N(7) N 0.3167(3) 0.1929(2) 0.3577(2) 0.058(1) Uani 1.00 d . . .
C(1) C 0.1428(5) -0.0879(4) 0.7152(4) 0.090(2) Uani 1.00 d . . .
C(2) C 0.1478(3) -0.0271(3) 0.6451(3) 0.055(1) Uani 1.00 d . . .
C(3) C 0.1780(3) 0.0582(3) 0.6565(2) 0.054(1) Uani 1.00 d . . .
C(4) C 0.1798(3) 0.1166(2) 0.5926(2) 0.0431(9) Uani 1.00 d . . .
C(5) C 0.1530(2) 0.0852(2) 0.5124(2) 0.0404(9) Uani 1.00 d . . .
C(6) C 0.1213(2) -0.0023(3) 0.5008(2) 0.0446(10) Uani 1.00 d . . .
C(7) C 0.1184(3) -0.0556(3) 0.5668(3) 0.053(1) Uani 1.00 d . . .
C(8) C 0.2099(3) 0.2059(3) 0.6099(2) 0.051(1) Uani 1.00 d . . .
C(9) C 0.2279(4) 0.3584(3) 0.5841(3) 0.063(1) Uani 1.00 d . . .
C(10) C 0.1613(4) 0.4199(3) 0.5318(3) 0.065(1) Uani 1.00 d . . .
C(11) C 0.2384(4) 0.4166(3) 0.4145(3) 0.075(2) Uani 1.00 d . . .
C(12) C 0.0727(4) 0.4414(3) 0.3965(3) 0.080(2) Uani 1.00 d . . .
C(13) C 0.0933(3) -0.0352(3) 0.4159(3) 0.052(1) Uani 1.00 d . . .
C(14) C 0.2474(3) -0.0994(3) 0.4204(3) 0.056(1) Uani 1.00 d . . .
C(15) C 0.3159(3) -0.0504(3) 0.4817(3) 0.054(1) Uani 1.00 d . . .
C(16) C 0.3604(4) -0.0887(4) 0.5532(4) 0.082(2) Uani 1.00 d . . .
C(17) C 0.4219(4) -0.0405(6) 0.6063(4) 0.102(2) Uani 1.00 d . . .
C(18) C 0.4401(4) 0.0434(5) 0.5875(3) 0.092(2) Uani 1.00 d . . .
C(19) C 0.3942(3) 0.0790(3) 0.5160(3) 0.065(1) Uani 1.00 d . . .
C(20) C 0.1479(3) -0.0699(3) 0.2904(3) 0.058(1) Uani 1.00 d . . .
C(21) C 0.2293(3) -0.0563(3) 0.2494(2) 0.051(1) Uani 1.00 d . . .
C(22) C 0.2481(4) -0.1111(3) 0.1885(3) 0.070(1) Uani 1.00 d . . .
C(23) C 0.3274(4) -0.0961(4) 0.1560(3) 0.081(2) Uani 1.00 d . . .
C(24) C 0.3830(3) -0.0271(4) 0.1828(3) 0.071(2) Uani 1.00 d . . .
C(25) C 0.3594(3) 0.0262(3) 0.2419(3) 0.056(1) Uani 1.00 d . . .
C(26) C 0.0919(3) 0.2021(3) 0.2743(2) 0.0446(10) Uani 1.00 d . . .
C(27) C 0.0262(3) 0.2238(3) 0.1964(2) 0.057(1) Uani 1.00 d . . .
C(28) C -0.0753(3) 0.2879(3) 0.4936(3) 0.052(1) Uani 1.00 d . . .
C(29) C 0.3641(3) 0.2432(3) 0.3352(3) 0.062(1) Uani 1.00 d . . .
C(30) C 0.616(2) 0.188(1) 0.175(1) 0.152(9) Uani 0.50 d P . .
C(31) C 0.5461(10) 0.199(1) 0.120(1) 0.113(6) Uani 0.50 d P . .
C(32) C 0.545(1) 0.152(2) 0.050(1) 0.167(10) Uani 0.50 d P . .
H(1) H 0.1669 -0.0601 0.7646 0.1100 Uiso 1.00 calc . . .
H(2) H 0.0803 -0.1061 0.7141 0.1100 Uiso 1.00 calc . . .
H(3) H 0.1800 -0.1399 0.7105 0.1100 Uiso 1.00 calc . . .
H(4) H 0.1983 0.0793 0.7099 0.0651 Uiso 1.00 calc . . .
H(5) H 0.0958 -0.1143 0.5577 0.0634 Uiso 1.00 calc . . .
H(6) H 0.2378 0.2200 0.6636 0.0608 Uiso 1.00 calc . . .
H(7) H 0.2237 0.3652 0.6392 0.0751 Uiso 1.00 calc . . .
H(8) H 0.2906 0.3691 0.5777 0.0751 Uiso 1.00 calc . . .
H(9) H 0.1020 0.4161 0.5469 0.0781 Uiso 1.00 calc . . .
H(10) H 0.1846 0.4779 0.5392 0.0781 Uiso 1.00 calc . . .
H(11) H 0.2900 0.3854 0.4449 0.0906 Uiso 1.00 calc . . .
H(12) H 0.2495 0.4778 0.4194 0.0906 Uiso 1.00 calc . . .
H(13) H 0.2307 0.3995 0.3596 0.0906 Uiso 1.00 calc . . .
H(14) H 0.0672 0.4250 0.3415 0.0959 Uiso 1.00 calc . . .
H(15) H 0.0165 0.4254 0.4146 0.0959 Uiso 1.00 calc . . .
H(16) H 0.0817 0.5029 0.4019 0.0959 Uiso 1.00 calc . . .
H(17) H 0.0670 -0.0925 0.4171 0.0627 Uiso 1.00 calc . . .
H(18) H 0.0481 0.0033 0.3867 0.0627 Uiso 1.00 calc . . .
H(19) H 0.2803 -0.1275 0.3835 0.0672 Uiso 1.00 calc . . .
H(20) H 0.2174 -0.1431 0.4469 0.0672 Uiso 1.00 calc . . .
H(21) H 0.3472 -0.1489 0.5649 0.0976 Uiso 1.00 calc . . .
H(22) H 0.4524 -0.0673 0.6553 0.1243 Uiso 1.00 calc . . .
H(23) H 0.4839 0.0782 0.6234 0.1094 Uiso 1.00 calc . . .
H(24) H 0.4059 0.1390 0.5034 0.0778 Uiso 1.00 calc . . .
H(25) H 0.1319 -0.1310 0.2894 0.0700 Uiso 1.00 calc . . .
H(26) H 0.0959 -0.0372 0.2639 0.0700 Uiso 1.00 calc . . .
H(27) H 0.2072 -0.1593 0.1701 0.0828 Uiso 1.00 calc . . .
H(28) H 0.3415 -0.1348 0.1156 0.0979 Uiso 1.00 calc . . .
H(29) H 0.4373 -0.0160 0.1611 0.0861 Uiso 1.00 calc . . .
H(30) H 0.3981 0.0756 0.2595 0.0678 Uiso 1.00 calc . . .
H(31) H -0.0350 0.2333 0.2068 0.0679 Uiso 1.00 calc . . .
H(32) H 0.0471 0.2757 0.1736 0.0679 Uiso 1.00 calc . . .
H(33) H 0.0250 0.1764 0.1596 0.0679 Uiso 1.00 calc . . .
H(34) H 0.4917 0.1587 0.1848 0.0801 Uiso 0.50 calc P . .
H(35) H 0.6095 0.2282 0.2169 0.1843 Uiso 0.50 calc P . .
H(36) H 0.6204 0.1313 0.1914 0.1843 Uiso 0.50 calc P . .
H(37) H 0.6673 0.2064 0.1510 0.1843 Uiso 0.50 calc P . .
H(38) H 0.5515 0.2578 0.1106 0.1307 Uiso 0.50 calc P . .
H(39) H 0.5335 0.1057 0.0585 0.2199 Uiso 0.50 calc P . .
H(40) H 0.4975 0.1948 0.0199 0.2199 Uiso 0.50 calc P . .
H(41) H 0.6041 0.1770 0.0424 0.2199 Uiso 0.50 calc P . .

loop_
_atom_site_aniso_label
_atom_site_aniso_U_11
_atom_site_aniso_U_22
_atom_site_aniso_U_33
_atom_site_aniso_U_12
_atom_site_aniso_U_13
_atom_site_aniso_U_23
Cu(1) 0.0575(3) 0.0356(2) 0.0405(3) -0.0004(2) .0068(2) -0.0058(2)
Ni(1) 0.0389(2) 0.0361(2) 0.0399(2) -0.0013(2) .0053(2) -0.0018(2)
S(1) 0.0640(7) 0.0583(7) 0.0980(10) 0.0063(5) 0.0202(7) 0.0156(6)
S(2) 0.144(2) 0.126(2) 0.145(2) -0.079(1) .074(2) -0.011(1)
O(1) 0.057(2) 0.037(1) 0.037(1) 0.001(1) 0.011(1) -0.0029(10)
O(2) 0.091(2) 0.046(2) 0.044(2) 0.013(1) 0.006(1) -0.004(1)
O(3) 0.052(2) 0.048(1) 0.041(1) 0.009(1) 0.000(1) -0.005(1)
O(4) 0.067(5) 0.144(9) 0.17(1) -0.029(5) .054(6) -0.050(8)
N(1) 0.057(2) 0.046(2) 0.043(2) -0.009(1) .005(1) -0.009(1)
N(2) 0.076(2) 0.037(2) 0.055(2) -0.002(2) .012(2) -0.004(1)
N(3) 0.049(2) 0.040(2) 0.049(2) -0.007(1) .013(1) -0.013(1)
N(4) 0.047(2) 0.046(2) 0.047(2) 0.008(1) 0.007(1) 0.003(1)
N(5) 0.037(2) 0.056(2) 0.048(2) 0.000(1) 0.008(1) 0.003(1)
N(6) 0.065(3) 0.073(3) 0.085(3) -0.010(2) .015(2) -0.015(2)
N(7) 0.061(2) 0.048(2) 0.065(2) -0.011(2) 0.011(2) 0.003(2)
C(1) 0.123(5) 0.074(4) 0.076(4) -0.007(3) 0.029(3) 0.025(3)
C(2) 0.052(2) 0.057(2) 0.059(2) 0.000(2) 0.019(2) 0.012(2)
C(3) 0.055(2) 0.065(3) 0.045(2) 0.002(2) 0.013(2) 0.004(2)
C(4) 0.043(2) 0.047(2) 0.040(2) -0.003(2) .009(1) -0.002(1)
C(5) 0.036(2) 0.044(2) 0.041(2) -0.002(1) .007(1) -0.006(1)
C(6) 0.037(2) 0.045(2) 0.053(2) -0.005(1) .011(2) -0.004(2)
C(7) 0.049(2) 0.046(2) 0.068(3) -0.009(2) 0.024(2) 0.003(2)
C(8) 0.053(2) 0.058(2) 0.040(2) -0.005(2) .004(2) -0.010(2)
C(9) 0.089(3) 0.053(2) 0.047(2) -0.017(2) .008(2) -0.015(2)
C(10) 0.089(3) 0.043(2) 0.065(3) -0.009(2) .021(2) -0.016(2)
C(11) 0.092(4) 0.058(3) 0.081(3) -0.015(3) 0.030(3) 0.000(2)
C(12) 0.102(4) 0.043(2) 0.090(4) 0.010(3) 0.006(3) 0.001(2)
C(13) 0.047(2) 0.051(2) 0.060(2) -0.017(2) .015(2) -0.013(2)
C(14) 0.068(3) 0.038(2) 0.065(3) 0.006(2) 0.022(2) 0.003(2)
C(15) 0.047(2) 0.056(2) 0.061(2) 0.010(2) 0.015(2) 0.015(2)
C(16) 0.064(3) 0.096(4) 0.085(4) 0.014(3) 0.010(3) 0.041(3)
C(17) 0.068(3) 0.150(7) 0.078(4) 0.003(4) -0.013(3) 0.049(4)
C(18) 0.056(3) 0.146(6) 0.064(3) -0.018(3) -0.013(2) 0.023(3)
C(19) 0.045(2) 0.082(3) 0.066(3) -0.009(2) 0.002(2) 0.006(2)
C(20) 0.064(3) 0.052(2) 0.058(2) -0.015(2) .011(2) -0.016(2)
C(21) 0.061(2) 0.047(2) 0.044(2) 0.007(2) 0.006(2) -0.007(2)
C(22) 0.089(3) 0.064(3) 0.056(3) 0.007(3) 0.014(2) -0.013(2)
C(23) 0.093(4) 0.093(4) 0.061(3) 0.029(3) 0.023(3) -0.015(3)
C(24) 0.058(3) 0.096(4) 0.061(3) 0.023(3) 0.018(2) 0.010(3)
C(25) 0.049(2) 0.067(3) 0.052(2) 0.014(2) 0.008(2) 0.008(2)
C(26) 0.045(2) 0.051(2) 0.038(2) 0.002(2) 0.009(1) 0.003(2)
C(27) 0.058(2) 0.068(3) 0.043(2) 0.009(2) 0.003(2) 0.007(2)
C(28) 0.058(2) 0.041(2) 0.053(2) -0.009(2) 0.000(2) 0.000(2)
C(29) 0.062(3) 0.065(3) 0.060(3) -0.019(2) .013(2) -0.006(2)
C(30) 0.15(2) 0.17(2) 0.14(2) 0.01(1) 0.03(1) -0.03(1)
C(31) 0.065(8) 0.17(2) 0.11(1) -0.003(9) 0.031(8) -0.01(1)
C(32) 0.12(1) 0.28(3) 0.10(1) 0.00(2) 0.03(1) 0.03(2)

loop_
_atom_type_symbol
_atom_type_description
_atom_type_scat_dispersion_real
_atom_type_scat_dispersion_imag
_atom_type_scat_source
C C 0.003 0.002
;International Tables for Crystallography
(1992, Vol. C, Tables 4.2.6.8 and 6.1.1.1)
;
H H 0.000 0.000
;International Tables for Crystallography
(1992, Vol. C, Table 6.1.1.2)
;
N N 0.006 0.003
;International Tables for Crystallography
(1992, Vol. C, Tables 4.2.6.8 and 6.1.1.1)
;
O O 0.011 0.006
;International Tables for Crystallography
(1992, Vol. C, Tables 4.2.6.8 and 6.1.1.1)
;
S S 0.125 0.123
;International Tables for Crystallography
(1992, Vol. C, Tables 4.2.6.8 and 6.1.1.1)
;
Cu Cu 0.320 1.265
;International Tables for Crystallography
(1992, Vol. C, Tables 4.2.6.8 and 6.1.1.1)
;
Ni Ni 0.339 1.112
;International Tables for Crystallography
(1992, Vol. C, Tables 4.2.6.8 and 6.1.1.1)
;

loop_
_geom_angle_atom_site_label_1
_geom_angle_atom_site_label_2
_geom_angle_atom_site_label_3
_geom_angle
_geom_angle_site_symmetry_1
_geom_angle_site_symmetry_2
_geom_angle_site_symmetry_3
_geom_angle_publ_flag
O(1) Cu(1) O(2) 93.2(1) . . . yes
O(1) Cu(1) N(1) 89.6(1) . . . yes
O(1) Cu(1) N(2) 165.5(1) . . . yes
O(1) Cu(1) N(6) 100.2(1) . . . yes
O(2) Cu(1) N(1) 168.2(1) . . . yes
O(2) Cu(1) N(2) 90.4(1) . . . yes
O(2) Cu(1) N(6) 96.8(2) . . . yes
N(1) Cu(1) N(2) 84.2(1) . . . yes
N(1) Cu(1) N(6) 93.9(2) . . . yes
N(2) Cu(1) N(6) 93.3(2) . . . yes
O(1) Ni(1) O(3) 86.0(1) . . . yes
O(1) Ni(1) N(3) 89.3(1) . . . yes
O(1) Ni(1) N(4) 164.3(1) . . . yes
O(1) Ni(1) N(5) 89.4(1) . . . yes
O(1) Ni(1) N(7) 98.4(1) . . . yes
O(3) Ni(1) N(3) 93.8(1) . . . yes
O(3) Ni(1) N(4) 86.5(1) . . . yes
O(3) Ni(1) N(5) 173.0(1) . . . yes
O(3) Ni(1) N(7) 92.0(1) . . . yes
N(3) Ni(1) N(4) 77.4(1) . . . yes
N(3) Ni(1) N(5) 80.8(1) . . . yes
N(3) Ni(1) N(7) 170.7(1) . . . yes
N(4) Ni(1) N(5) 96.6(1) . . . yes
N(4) Ni(1) N(7) 95.7(1) . . . yes
N(5) Ni(1) N(7) 93.9(1) . . . yes
Cu(1) O(1) Ni(1) 115.9(1) . . . yes
Cu(1) O(1) C(5) 122.8(2) . . . yes
Ni(1) O(1) C(5) 117.9(2) . . . yes
Cu(1) O(2) C(26) 134.0(3) . . . yes
Ni(1) O(3) C(26) 128.0(2) . . . yes
Cu(1) N(1) C(8) 125.8(3) . . . yes
Cu(1) N(1) C(9) 113.7(3) . . . yes
C(8) N(1) C(9) 120.0(3) . . . yes
Cu(1) N(2) C(10) 104.6(3) . . . yes
Cu(1) N(2) C(11) 108.2(3) . . . yes
Cu(1) N(2) C(12) 114.1(3) . . . yes
C(10) N(2) C(11) 111.4(4) . . . yes
C(10) N(2) C(12) 109.7(4) . . . yes
C(11) N(2) C(12) 108.8(4) . . . yes
Ni(1) N(3) C(13) 112.0(2) . . . yes
Ni(1) N(3) C(14) 107.8(2) . . . yes
Ni(1) N(3) C(20) 104.9(2) . . . yes
C(13) N(3) C(14) 109.9(3) . . . yes
C(13) N(3) C(20) 111.3(3) . . . yes
C(14) N(3) C(20) 110.7(3) . . . yes
Ni(1) N(4) C(21) 112.7(3) . . . yes
Ni(1) N(4) C(25) 129.0(3) . . . yes
C(21) N(4) C(25) 118.3(4) . . . yes
Ni(1) N(5) C(15) 114.4(3) . . . yes
Ni(1) N(5) C(19) 125.0(3) . . . yes
C(15) N(5) C(19) 118.9(4) . . . yes
Cu(1) N(6) C(28) 163.6(4) . . . yes
Ni(1) N(7) C(29) 162.7(4) . . . yes
C(1) C(2) C(3) 121.9(4) . . . yes
C(1) C(2) C(7) 120.5(4) . . . yes
C(3) C(2) C(7) 117.6(4) . . . yes
C(2) C(3) C(4) 122.9(4) . . . yes
C(3) C(4) C(5) 118.7(4) . . . yes
C(3) C(4) C(8) 119.3(4) . . . yes
C(5) C(4) C(8) 122.0(3) . . . yes
O(1) C(5) C(4) 122.8(3) . . . yes
O(1) C(5) C(6) 118.8(3) . . . yes
C(4) C(5) C(6) 118.4(3) . . . yes
C(5) C(6) C(7) 119.8(4) . . . yes
C(5) C(6) C(13) 118.1(3) . . . yes
C(7) C(6) C(13) 122.0(4) . . . yes
C(2) C(7) C(6) 122.6(4) . . . yes
N(1) C(8) C(4) 124.9(3) . . . yes
N(1) C(9) C(10) 107.3(3) . . . yes
N(2) C(10) C(9) 110.0(4) . . . yes
N(3) C(13) C(6) 111.1(3) . . . yes
N(3) C(14) C(15) 111.8(3) . . . yes
N(5) C(15) C(14) 116.1(4) . . . yes
N(5) C(15) C(16) 121.4(5) . . . yes
C(14) C(15) C(16) 122.5(4) . . . yes
C(15) C(16) C(17) 119.5(6) . . . yes
C(16) C(17) C(18) 119.1(5) . . . yes
C(17) C(18) C(19) 119.5(5) . . . yes
N(5) C(19) C(18) 121.5(5) . . . yes
N(3) C(20) C(21) 107.9(3) . . . yes
N(4) C(21) C(20) 115.9(3) . . . yes
N(4) C(21) C(22) 121.2(4) . . . yes
C(20) C(21) C(22) 122.9(4) . . . yes
C(21) C(22) C(23) 119.2(5) . . . yes
C(22) C(23) C(24) 119.2(4) . . . yes
C(23) C(24) C(25) 119.0(5) . . . yes
N(4) C(25) C(24) 123.1(5) . . . yes
O(2) C(26) O(3) 126.9(3) . . . yes
O(2) C(26) C(27) 115.8(4) . . . yes
O(3) C(26) C(27) 117.3(3) . . . yes
S(1) C(28) N(6) 179.1(4) . . . yes
S(2) C(29) N(7) 179.5(5) . . . yes
O(4) C(31) C(30) 120(1) . . . yes
O(4) C(31) C(32) 107(1) . . . yes
C(30) C(31) C(32) 116(1) . . . yes

loop_
_geom_bond_atom_site_label_1
_geom_bond_atom_site_label_2
_geom_bond_distance
_geom_bond_site_symmetry_1
_geom_bond_site_symmetry_2
_geom_bond_publ_flag
Cu(1) O(1) 1.930(3) . . yes
Cu(1) O(2) 1.949(3) . . yes
Cu(1) N(1) 1.970(3) . . yes
Cu(1) N(2) 2.067(3) . . yes
Cu(1) N(6) 2.272(4) . . yes
Ni(1) O(1) 2.081(2) . . yes
Ni(1) O(3) 2.052(3) . . yes
Ni(1) N(3) 2.112(3) . . yes
Ni(1) N(4) 2.112(3) . . yes
Ni(1) N(5) 2.092(3) . . yes
Ni(1) N(7) 2.033(4) . . yes
S(1) C(28) 1.621(5) . . yes
S(2) C(29) 1.622(5) . . yes
O(1) C(5) 1.327(4) . . yes
O(2) C(26) 1.255(4) . . yes
O(3) C(26) 1.254(4) . . yes
O(4) C(31) 1.36(1) . . yes
N(1) C(8) 1.275(5) . . yes
N(1) C(9) 1.472(5) . . yes
N(2) C(10) 1.491(6) . . yes
N(2) C(11) 1.478(7) . . yes
N(2) C(12) 1.481(6) . . yes
N(3) C(13) 1.493(5) . . yes
N(3) C(14) 1.481(5) . . yes
N(3) C(20) 1.482(5) . . yes
N(4) C(21) 1.341(5) . . yes
N(4) C(25) 1.332(5) . . yes
N(5) C(15) 1.321(5) . . yes
N(5) C(19) 1.340(5) . . yes
N(6) C(28) 1.158(6) . . yes
N(7) C(29) 1.142(5) . . yes
C(1) C(2) 1.513(6) . . yes
C(2) C(3) 1.371(6) . . yes
C(2) C(7) 1.383(6) . . yes
C(3) C(4) 1.401(6) . . yes
C(4) C(5) 1.422(5) . . yes
C(4) C(8) 1.438(6) . . yes
C(5) C(6) 1.408(5) . . yes
C(6) C(7) 1.385(6) . . yes
C(6) C(13) 1.503(5) . . yes
C(9) C(10) 1.510(7) . . yes
C(14) C(15) 1.498(6) . . yes
C(15) C(16) 1.387(6) . . yes
C(16) C(17) 1.359(9) . . yes
C(17) C(18) 1.351(10) . . yes
C(18) C(19) 1.379(7) . . yes
C(20) C(21) 1.494(6) . . yes
C(21) C(22) 1.390(6) . . yes
C(22) C(23) 1.386(8) . . yes
C(23) C(24) 1.350(8) . . yes
C(24) C(25) 1.377(7) . . yes
C(26) C(27) 1.513(5) . . yes
C(30) C(31) 1.25(2) . . yes
C(31) C(32) 1.38(3) . . yes

loop_
_geom_contact_atom_site_label_1
_geom_contact_atom_site_label_2
_geom_contact_distance
_geom_contact_site_symmetry_1
_geom_contact_site_symmetry_2
_geom_contact_publ_flag
S(2) O(4) 3.43(1) . . ?
S(2) C(24) 3.593(5) . 2_655 ?
O(4) C(9) 3.414(10) . 4_554 ?
O(4) C(25) 3.58(1) . . ?
N(6) C(7) 3.574(6) . 3_556 ?
C(2) C(13) 3.598(6) . 3_556 ?
C(6) C(6) 3.529(7) . 3_556 ?
C(6) C(7) 3.576(6) . 3_556 ?
C(7) C(13) 3.439(6) . 3_556 ?
C(8) C(27) 3.449(6) . 4_555 ?
C(9) C(25) 3.458(6) . 4_555 ?
C(27) C(28) 3.476(6) . 4_554 ?
